data_4329493
loop_
_publ_author_name
'Manuel G. Basallote'
'M. Jes\'us Fern\'andez-Trujillo'
'Jose \'Angel Pino-Chamorro'
'Tom\'as F. Beltr\'an'
'Carolina Corao'
'Rosa Llusar'
'Maxim Sokolov'
'Cristian Vicent'

_publ_contact_author_name
;
;
_publ_section_title
;
 Water-Soluble Mo3S4 Clusters Bearing Hydroxypropyl Diphosphine Ligands:
 Synthesis, Crystal Structure, Aqueous Speciation, and Kinetics of
 Substitution Reactions
;
_journal_name_full 'Inorganic Chemistry'
_journal_page_first 6794
_journal_page_last 6802
_journal_paper_doi 10.1021/ic300517g
_journal_volume 51
_journal_year 2012
_chemical_formula_moiety '2(C42 H66 Cl3 Mo3 O12 P6 S4), Cl14 Mo6, 3(O)'
_chemical_formula_sum 'C84 H198 Cl20 Mo12 O27 P12 S8'
_chemical_formula_weight 4128.82
_chemical_name_systematic
;
 ? 
;
_space_group_crystal_system trigonal
_space_group_IT_number 147
_space_group_name_Hall '-P 3'
_space_group_name_H-M_alt 'P -3'
_symmetry_space_group_name_Hall '-P 3'
_symmetry_space_group_name_H-M 'P -3'
_atom_sites_solution_hydrogens geom
_atom_sites_solution_primary direct
_atom_sites_solution_secondary difmap
_audit_creation_date 2012-01-11
_audit_creation_method
;
  Olex2 1.2-alpha
  (compiled Jan  6 2012 17:48:19, GUI svn.r4021)
;
_cell_angle_alpha 90.00
_cell_angle_beta 90.00
_cell_angle_gamma 120.00
_cell_formula_units_Z 1
_cell_length_a 15.3298(3)
_cell_length_b 15.3298(3)
_cell_length_c 18.3932(4)
_cell_measurement_reflns_used 7740
_cell_measurement_temperature 170.0
_cell_measurement_theta_max 29.2523
_cell_measurement_theta_min 2.8732
_cell_volume 3743.35(13)
_computing_cell_refinement
;
CrysAlisPro, Agilent Technologies,
Version 1.171.35.11 (release 16-05-2011 CrysAlis171 .NET)
(compiled May 16 2011,17:55:39)
;
_computing_data_collection
;
CrysAlisPro, Agilent Technologies,
Version 1.171.35.11 (release 16-05-2011 CrysAlis171 .NET)
(compiled May 16 2011,17:55:39)
;
_computing_data_reduction
;
CrysAlisPro, Agilent Technologies,
Version 1.171.35.11 (release 16-05-2011 CrysAlis171 .NET)
(compiled May 16 2011,17:55:39)
;
_computing_molecular_graphics
;
O. V. Dolomanov, L. J. Bourhis, R. J. Gildea, J. A. K. Howard and H. Puschmann,
OLEX2: a complete structure solution, refinement and analysis program.
J. Appl. Cryst. (2009). 42, 339-341.
;
_computing_publication_material
;
O. V. Dolomanov, L. J. Bourhis, R. J. Gildea, J. A. K. Howard and H. Puschmann,
OLEX2: a complete structure solution, refinement and analysis program.
J. Appl. Cryst. (2009). 42, 339-341.
;
_computing_structure_refinement
;
SHELXL, G.M. Sheldrick, Acta Cryst.
2008). A64, 112-122
;
_computing_structure_solution
;
SHELXS, G.M. Sheldrick, Acta Cryst.
(2008). A64, 112-122
;
_diffrn_ambient_temperature 170.0
_diffrn_detector_area_resol_mean 10.4051
_diffrn_measured_fraction_theta_full 0.998
_diffrn_measured_fraction_theta_max 0.914
_diffrn_measurement_details
;
  1 omega  -33.00   -1.00   1.0000  105.0000
omega____ theta____ kappa____ phi______ frames
    -      -11.5596  -37.0000    0.0000 32

  2 omega  -84.00   21.00   1.0000  105.0000
omega____ theta____ kappa____ phi______ frames
    -      -11.5596  -26.0000   75.0000 105

  3 omega  -69.00  -43.00   1.0000  105.0000
omega____ theta____ kappa____ phi______ frames
    -      -11.5596  -37.0000    0.0000 26

  4 omega  -38.00  -13.00   1.0000  105.0000
omega____ theta____ kappa____ phi______ frames
    -      -11.5596   37.0000   90.0000 25

  5 omega  -38.00   65.00   1.0000  105.0000
omega____ theta____ kappa____ phi______ frames
    -      -11.5596   37.0000 -180.0000 103
;
_diffrn_measurement_device_type 'SuperNova, Dual, Cu at zero, Atlas'
_diffrn_measurement_method '\w scans'
_diffrn_orient_matrix_UB_11 0.0069262000
_diffrn_orient_matrix_UB_12 0.0235090000
_diffrn_orient_matrix_UB_13 -0.0343790000
_diffrn_orient_matrix_UB_21 0.0388657000
_diffrn_orient_matrix_UB_22 0.0457656000
_diffrn_orient_matrix_UB_23 0.0147872000
_diffrn_orient_matrix_UB_31 0.0359891000
_diffrn_orient_matrix_UB_32 -0.0143378000
_diffrn_orient_matrix_UB_33 -0.0093314000
_diffrn_radiation_monochromator mirror
_diffrn_radiation_type 'Mo K\a'
_diffrn_radiation_wavelength 0.7107
_diffrn_reflns_av_R_equivalents 0.0539
_diffrn_reflns_av_unetI/netI 0.0540
_diffrn_reflns_limit_h_max 20
_diffrn_reflns_limit_h_min -20
_diffrn_reflns_limit_k_max 20
_diffrn_reflns_limit_k_min -19
_diffrn_reflns_limit_l_max 25
_diffrn_reflns_limit_l_min -25
_diffrn_reflns_number 28605
_diffrn_reflns_theta_full 25.00
_diffrn_reflns_theta_max 29.32
_diffrn_reflns_theta_min 2.88
_diffrn_source 'SuperNova (Mo) X-ray Source'
_diffrn_source_current n/a
_diffrn_source_voltage n/a
_exptl_absorpt_coefficient_mu 1.622
_exptl_absorpt_correction_T_max 1.00000
_exptl_absorpt_correction_T_min 0.87663
_exptl_absorpt_correction_type multi-scan
_exptl_absorpt_process_details
;
CrysAlisPro, Agilent Technologies,
Version 1.171.35.11 (release 16-05-2011 CrysAlis171 .NET)
(compiled May 16 2011,17:55:39)
empirical absorption correction using spherical harmonics,
 implemented in SCALE3 ABSPACK scaling algorithm.
;
_exptl_crystal_colour green
_exptl_crystal_colour_primary green
_exptl_crystal_density_diffrn 1.832
_exptl_crystal_description plate
_exptl_crystal_F_000 2070
_exptl_crystal_size_max 0.1162
_exptl_crystal_size_mid 0.0952
_exptl_crystal_size_min 0.0248
_refine_diff_density_max 1.555
_refine_diff_density_min -1.071
_refine_diff_density_rms 0.141
_refine_ls_extinction_method none
_refine_ls_goodness_of_fit_ref 1.067
_refine_ls_hydrogen_treatment mixed
_refine_ls_matrix_type full
_refine_ls_number_parameters 285
_refine_ls_number_reflns 6267
_refine_ls_number_restraints 1
_refine_ls_restrained_S_all 1.067
_refine_ls_R_factor_all 0.0863
_refine_ls_R_factor_gt 0.0518
_refine_ls_shift/su_max 0.001
_refine_ls_shift/su_mean 0.000
_refine_ls_structure_factor_coef Fsqd
_refine_ls_weighting_details 'calc w=1/[\s^2^(Fo^2^)+(0.0608P)^2^+12.1131P] where P=(Fo^2^+2Fc^2^)/3'
_refine_ls_weighting_scheme calc
_refine_ls_wR_factor_gt 0.1295
_refine_ls_wR_factor_ref 0.1497
_reflns_number_gt 4373
_reflns_number_total 6267
_reflns_threshold_expression >2sigma(I)
_cod_data_source_file ic300517g_si_001.cif
_cod_data_source_block str1249
_cod_database_code 4329493
_chemical_oxdiff_formula 'C42 H96 Cl7 O12 P6 S4 Mo9'
_reflns_odcompleteness_completeness 99.84
_reflns_odcompleteness_iscentric 1
_reflns_odcompleteness_theta 26.32

loop_
_space_group_symop_id
_space_group_symop_operation_xyz
1 'x, y, z'
2 '-y, x-y, z'
3 '-x+y, -x, z'
4 '-x, -y, -z'
5 'y, -x+y, -z'
6 'x-y, x, -z'

loop_
_atom_site_label
_atom_site_type_symbol
_atom_site_fract_x
_atom_site_fract_y
_atom_site_fract_z
_atom_site_U_iso_or_equiv
_atom_site_adp_type
_atom_site_occupancy
_atom_site_symmetry_multiplicity
_atom_site_calc_flag
_atom_site_refinement_flags
_atom_site_disorder_assembly
_atom_site_disorder_group
C9 C 0.6792(5) 0.8151(5) 0.3502(4) 0.0525(17) Uani 1 1 d . . .
H9A H 0.6550 0.7516 0.3754 0.063 Uiso 1 1 calc R . .
H9B H 0.6723 0.8005 0.2985 0.063 Uiso 1 1 calc R . .
C1 C 0.5134(5) 1.0499(5) 0.2323(4) 0.0507(16) Uani 1 1 d . . .
H1A H 0.5210 1.0724 0.2824 0.061 Uiso 1 1 calc R . .
H1B H 0.5668 1.1039 0.2044 0.061 Uiso 1 1 calc R . .
C4 C 0.5387(6) 0.9194(6) 0.1328(4) 0.0571(18) Uani 1 1 d . . .
H4A H 0.5584 0.8686 0.1276 0.068 Uiso 1 1 calc R . .
H4B H 0.4717 0.8917 0.1123 0.068 Uiso 1 1 calc R . .
C8 C 0.6655(5) 0.9954(5) 0.3420(4) 0.0536(18) Uani 1 1 d . . .
H8A H 0.6365 1.0336 0.3624 0.064 Uiso 1 1 calc R . .
H8B H 0.7348 1.0258 0.3584 0.064 Uiso 1 1 calc R . .
C7 C 0.6626(5) 0.9986(5) 0.2590(4) 0.0514(17) Uani 1 1 d . . .
H7A H 0.6939 0.9627 0.2385 0.062 Uiso 1 1 calc R . .
H7B H 0.6998 1.0679 0.2424 0.062 Uiso 1 1 calc R . .
C11 C 0.8548(8) 0.8398(8) 0.3365(8) 0.105(4) Uani 1 1 d . . .
H11A H 0.8248 0.7906 0.2978 0.126 Uiso 1 1 calc R . .
H11B H 0.9188 0.8956 0.3206 0.126 Uiso 1 1 calc R . .
C2 C 0.4151(6) 1.0337(6) 0.2048(5) 0.0609(19) Uani 1 1 d . B .
H2A H 0.3619 0.9860 0.2364 0.073 Uiso 1 1 calc R . .
H2B H 0.4034 1.0040 0.1567 0.073 Uiso 1 1 calc R . .
C12 C 0.5993(6) 0.8814(6) 0.4722(4) 0.066(2) Uani 1 1 d . . .
H12A H 0.6695 0.9193 0.4866 0.080 Uiso 1 1 calc R . .
H12B H 0.5691 0.9223 0.4838 0.080 Uiso 1 1 calc R . .
C6 C 0.6162(10) 0.9747(13) 0.0087(6) 0.139(6) Uani 1 1 d . . .
C13 C 0.5481(8) 0.7869(7) 0.5179(5) 0.080(3) Uani 1 1 d . C .
H13A H 0.4868 0.7379 0.4935 0.096 Uiso 1 1 calc R . .
H13B H 0.5920 0.7585 0.5214 0.096 Uiso 1 1 calc R . .
C14 C 0.5223(13) 0.8038(9) 0.5923(6) 0.107(4) Uani 1 1 d . . .
C3 C 0.4089(8) 1.1302(7) 0.2007(6) 0.084(3) Uani 1 1 d . . .
C5 C 0.6108(8) 1.0110(9) 0.0877(6) 0.108(4) Uani 1 1 d . A .
H5A H 0.6772 1.0440 0.1096 0.129 Uiso 1 1 calc R . .
H5B H 0.5869 1.0589 0.0858 0.129 Uiso 1 1 calc R . .
C10 C 0.7826(10) 0.8753(12) 0.3653(14) 0.262(15) Uani 1 1 d . . .
H10A H 0.7904 0.8820 0.4177 0.315 Uiso 1 1 calc R . .
H10B H 0.8049 0.9420 0.3458 0.315 Uiso 1 1 calc R . .
Cl2 Cl 0.0000 0.0000 0.16485(13) 0.0451(6) Uani 1 3 d S . .
Cl1 Cl 0.41956(11) 0.91285(11) 0.38720(8) 0.0420(3) Uani 1 1 d . . .
Cl3 Cl -0.12794(12) 0.08501(12) 0.05504(8) 0.0426(3) Uani 1 1 d . . .
Cl4 Cl 0.10138(14) 0.25933(13) 0.13519(10) 0.0545(4) Uani 1 1 d . . .
Mo1 Mo 0.42024(3) 0.78371(3) 0.30538(3) 0.03004(14) Uani 1 1 d . . .
Mo2 Mo 0.04465(4) 0.11229(4) 0.05794(3) 0.03537(15) Uani 1 1 d . . .
O3 O 0.8631(9) 0.7970(7) 0.4017(7) 0.162(4) Uani 1 1 d . . .
O2 O 0.6775(13) 1.0959(15) -0.0268(7) 0.150(6) Uani 0.60 1 d P A 1
O2A O 0.5225(13) 0.913(2) -0.0235(8) 0.137(10) Uani 0.40 1 d P A 2
O1 O 0.4805(9) 1.2045(9) 0.1602(7) 0.108(4) Uani 0.68 1 d P B 1
O1A O 0.4644(19) 1.2085(18) 0.2314(13) 0.091(7) Uani 0.32 1 d P B 2
O4 O 0.4606(11) 0.7203(11) 0.6354(7) 0.101(6) Uani 0.508(16) 1 d P C 1
O5 O 1.0000 1.0000 0.5000 0.089(5) Uani 1 6 d S . .
O6 O 0.6667 1.3333 0.2279(11) 0.149(6) Uani 1 3 d S . .
P1 P 0.53138(12) 0.94033(12) 0.22874(9) 0.0396(4) Uani 1 1 d . . .
P2 P 0.59417(12) 0.86409(13) 0.37359(10) 0.0438(4) Uani 1 1 d . . .
S2 S 0.47866(11) 0.70633(10) 0.22991(8) 0.0345(3) Uani 1 1 d . . .
S1 S 0.3333 0.6667 0.39905(13) 0.0349(5) Uani 1 3 d S . .
O4A O 0.603(2) 0.862(2) 0.6277(12) 0.109(13) Uani 0.274(19) 1 d P C 2
O4B O 0.474(2) 0.844(2) 0.5999(18) 0.083(12) Uani 0.219(18) 1 d P C 3

loop_
_atom_site_aniso_label
_atom_site_aniso_U_11
_atom_site_aniso_U_22
_atom_site_aniso_U_33
_atom_site_aniso_U_23
_atom_site_aniso_U_13
_atom_site_aniso_U_12
C9 0.040(4) 0.040(4) 0.073(5) -0.002(3) -0.009(3) 0.017(3)
C1 0.050(4) 0.043(4) 0.064(4) 0.007(3) 0.003(3) 0.027(3)
C4 0.063(5) 0.058(4) 0.060(4) 0.012(3) 0.023(4) 0.037(4)
C8 0.034(3) 0.030(3) 0.090(5) -0.009(3) -0.011(3) 0.011(3)
C7 0.034(3) 0.034(3) 0.075(5) 0.015(3) 0.000(3) 0.008(3)
C11 0.071(6) 0.082(7) 0.175(12) -0.027(8) -0.046(7) 0.048(6)
C2 0.059(5) 0.047(4) 0.078(5) -0.004(4) -0.006(4) 0.028(4)
C12 0.068(5) 0.068(5) 0.060(5) -0.013(4) -0.025(4) 0.032(4)
C6 0.101(9) 0.237(17) 0.056(6) 0.036(8) 0.032(6) 0.068(10)
C13 0.099(7) 0.064(5) 0.070(6) -0.010(4) -0.033(5) 0.036(5)
C14 0.141(12) 0.089(8) 0.077(7) 0.002(6) 0.027(8) 0.046(9)
C3 0.091(7) 0.052(5) 0.124(8) -0.012(6) -0.037(7) 0.047(5)
C5 0.090(8) 0.134(10) 0.106(8) 0.043(7) 0.041(6) 0.061(7)
C10 0.088(9) 0.197(16) 0.55(4) -0.25(2) -0.168(16) 0.109(11)
Cl2 0.0520(10) 0.0520(10) 0.0314(12) 0.000 0.000 0.0260(5)
Cl1 0.0397(8) 0.0368(8) 0.0496(8) -0.0072(6) 0.0005(6) 0.0191(7)
Cl3 0.0412(8) 0.0437(8) 0.0469(8) -0.0016(6) 0.0032(6) 0.0240(7)
Cl4 0.0572(10) 0.0492(10) 0.0562(10) -0.0188(8) -0.0109(8) 0.0259(8)
Mo1 0.0264(3) 0.0268(2) 0.0364(3) -0.00081(19) -0.00056(19) 0.0129(2)
Mo2 0.0364(3) 0.0350(3) 0.0344(3) -0.0029(2) -0.0014(2) 0.0177(2)
O3 0.178(10) 0.119(7) 0.216(11) 0.062(8) 0.093(9) 0.094(7)
O2 0.160(15) 0.228(19) 0.095(10) 0.037(11) 0.029(10) 0.123(15)
O2A 0.067(11) 0.28(3) 0.043(8) 0.030(12) 0.009(8) 0.074(15)
O1 0.103(8) 0.107(9) 0.135(10) 0.056(8) 0.027(7) 0.068(7)
O1A 0.118(18) 0.092(15) 0.111(18) -0.033(14) -0.040(15) 0.087(15)
O4 0.112(12) 0.087(10) 0.076(9) -0.006(7) 0.009(8) 0.027(9)
O5 0.119(8) 0.119(8) 0.028(6) 0.000 0.000 0.060(4)
O6 0.130(8) 0.130(8) 0.189(17) 0.000 0.000 0.065(4)
P1 0.0357(8) 0.0332(8) 0.0506(9) 0.0057(7) 0.0053(7) 0.0179(7)
P2 0.0364(9) 0.0390(9) 0.0549(10) -0.0049(7) -0.0095(7) 0.0179(7)
S2 0.0310(7) 0.0316(7) 0.0413(8) 0.0009(6) 0.0042(6) 0.0160(6)
S1 0.0355(8) 0.0355(8) 0.0336(12) 0.000 0.000 0.0177(4)
O4A 0.084(19) 0.13(2) 0.051(13) -0.033(14) -0.006(12) 0.008(16)
O4B 0.08(2) 0.10(2) 0.11(2) 0.016(18) 0.012(16) 0.067(19)

loop_
_atom_type_symbol
_atom_type_description
_atom_type_scat_dispersion_real
_atom_type_scat_dispersion_imag
_atom_type_scat_source
H H 0.0000 0.0000 'International Tables Vol C Tables 4.2.6.8 and 6.1.1.4'
C C 0.0033 0.0016 'International Tables Vol C Tables 4.2.6.8 and 6.1.1.4'
O O 0.0106 0.0060 'International Tables Vol C Tables 4.2.6.8 and 6.1.1.4'
P P 0.1023 0.0942 'International Tables Vol C Tables 4.2.6.8 and 6.1.1.4'
S S 0.1246 0.1234 'International Tables Vol C Tables 4.2.6.8 and 6.1.1.4'
Cl Cl 0.1484 0.1585 'International Tables Vol C Tables 4.2.6.8 and 6.1.1.4'
Mo Mo -1.6832 0.6857 'International Tables Vol C Tables 4.2.6.8 and 6.1.1.4'

loop_
_exptl_crystal_face_index_h
_exptl_crystal_face_index_k
_exptl_crystal_face_index_l
_exptl_crystal_face_perp_dist
_exptl_oxdiff_crystal_face_indexfrac_h
_exptl_oxdiff_crystal_face_indexfrac_k
_exptl_oxdiff_crystal_face_indexfrac_l
_exptl_oxdiff_crystal_face_x
_exptl_oxdiff_crystal_face_y
_exptl_oxdiff_crystal_face_z
0 1 -26 0.0010 -0.0327 1.0356 -25.9653 0.9168 -0.3378 0.2263
-17 -3 7 0.0551 -16.9828 -2.9967 6.9936 -0.4285 -0.6938 -0.6335
19 -17 -7 0.0439 18.9636 -16.9697 -7.0343 -0.0258 -0.1436 0.9914
0 -2 26 0.0214 0.0318 -2.0339 25.9633 -0.9402 0.2921 -0.2120
4 -20 -7 0.0442 3.9705 -19.9574 -7.0330 -0.1999 -0.8630 0.4947
19 0 -1 0.0372 18.9866 -0.0077 -1.0080 0.1660 0.7227 0.6928
-4 20 7 0.0444 -3.9705 19.9574 7.0330 0.1999 0.8630 -0.4947
11 -9 22 0.0320 11.0133 -9.0213 21.9490 -0.8904 0.3397 0.3209
-18 13 14 0.0574 -17.9588 12.9661 14.0171 -0.3015 0.1027 -0.9630

loop_
_geom_angle_atom_site_label_1
_geom_angle_atom_site_label_2
_geom_angle_atom_site_label_3
_geom_angle
_geom_angle_site_symmetry_1
_geom_angle_site_symmetry_3
C10 C9 P2 118.6(7) . .
C2 C1 P1 116.0(5) . .
C5 C4 P1 116.6(7) . .
C7 C8 P2 109.8(4) . .
C8 C7 P1 109.3(5) . .
O3 C11 C10 96.9(14) . .
C1 C2 C3 113.8(7) . .
C13 C12 P2 116.6(6) . .
C5 C6 O2 93.7(11) . .
O2A C6 C5 114.3(11) . .
O2A C6 O2 112.7(14) . .
C14 C13 C12 113.6(8) . .
O4 C14 C13 118.7(11) . .
O4A C14 C13 109.9(15) . .
O4A C14 O4 109.0(17) . .
O4B C14 C13 119(2) . .
O4B C14 O4 95.5(19) . .
O4B C14 O4A 103(2) . .
O1 C3 C2 115.3(10) . .
O1A C3 C2 125.6(11) . .
O1A C3 O1 63.1(14) . .
C4 C5 C6 108.6(10) . .
C9 C10 C11 118.1(10) . .
Mo2 Cl2 Mo2 63.40(6) . 2
Mo2 Cl2 Mo2 63.40(6) . 3
Mo2 Cl2 Mo2 63.41(6) 2 3
Mo2 Cl3 Mo2 63.61(4) . 2
Mo2 Cl3 Mo2 63.71(4) . 6
Mo2 Cl3 Mo2 63.64(4) 2 6
Cl1 Mo1 Mo1 101.19(4) . 2_665
Cl1 Mo1 Mo1 140.02(4) . 3_565
Cl1 Mo1 P1 81.53(5) . .
Cl1 Mo1 P2 75.26(5) . .
Mo1 Mo1 Mo1 60.0 2_665 3_565
P1 Mo1 Mo1 135.06(4) . 2_665
P1 Mo1 Mo1 137.52(4) . 3_565
P1 Mo1 P2 77.29(6) . .
P2 Mo1 Mo1 101.53(4) . 3_565
P2 Mo1 Mo1 147.25(4) . 2_665
S2 Mo1 Cl1 160.08(6) . .
S2 Mo1 Cl1 94.90(5) 2_665 .
S2 Mo1 Mo1 97.76(4) 2_665 3_565
S2 Mo1 Mo1 98.73(4) . 2_665
S2 Mo1 Mo1 53.24(4) . 3_565
S2 Mo1 Mo1 51.93(4) 2_665 2_665
S2 Mo1 P1 84.40(5) . .
S2 Mo1 P1 83.14(5) 2_665 .
S2 Mo1 P2 159.14(6) 2_665 .
S2 Mo1 P2 87.95(5) . .
S2 Mo1 S2 97.35(8) . 2_665
S2 Mo1 S1 104.27(5) 2_665 .
S2 Mo1 S1 105.55(5) . .
S1 Mo1 Cl1 86.45(5) . .
S1 Mo1 Mo1 53.70(3) . 3_565
S1 Mo1 Mo1 53.70(3) . 2_665
S1 Mo1 P1 166.42(6) . .
S1 Mo1 P2 93.59(5) . .
Cl2 Mo2 Cl3 175.56(5) . 5
Cl2 Mo2 Mo2 58.30(3) . 3
Cl2 Mo2 Mo2 118.37(3) . 5
Cl2 Mo2 Mo2 58.30(3) . 2
Cl2 Mo2 Mo2 118.37(3) . 6
Cl3 Mo2 Cl2 89.95(4) . .
Cl3 Mo2 Cl2 89.82(4) 3 .
Cl3 Mo2 Cl3 90.00(4) . 5
Cl3 Mo2 Cl3 175.61(5) . 3
Cl3 Mo2 Cl3 89.88(4) 3 5
Cl3 Mo2 Mo2 58.29(4) . 2
Cl3 Mo2 Mo2 118.08(4) 3 2
Cl3 Mo2 Mo2 58.35(4) . 6
Cl3 Mo2 Mo2 118.14(4) 5 2
Cl3 Mo2 Mo2 118.28(4) . 3
Cl3 Mo2 Mo2 58.07(4) 5 6
Cl3 Mo2 Mo2 58.10(4) 3 3
Cl3 Mo2 Mo2 118.01(4) 5 3
Cl3 Mo2 Mo2 118.10(4) 3 6
Cl3 Mo2 Mo2 118.16(4) . 5
Cl3 Mo2 Mo2 58.30(4) 3 5
Cl3 Mo2 Mo2 57.93(4) 5 5
Cl4 Mo2 Cl2 91.54(6) . .
Cl4 Mo2 Cl3 92.91(6) . 3
Cl4 Mo2 Cl3 91.49(6) . .
Cl4 Mo2 Cl3 92.90(6) . 5
Cl4 Mo2 Mo2 135.05(5) . 3
Cl4 Mo2 Mo2 135.84(5) . 5
Cl4 Mo2 Mo2 134.94(5) . 6
Cl4 Mo2 Mo2 134.16(5) . 2
Mo2 Mo2 Mo2 60.0 2 3
Mo2 Mo2 Mo2 90.0 2 5
Mo2 Mo2 Mo2 60.088(13) 3 5
Mo2 Mo2 Mo2 60.088(13) 2 6
Mo2 Mo2 Mo2 90.0 3 6
Mo2 Mo2 Mo2 59.82(3) 5 6
C1 P1 Mo1 120.3(2) . .
C4 P1 C1 104.4(3) . .
C4 P1 C7 103.5(4) . .
C4 P1 Mo1 116.2(2) . .
C7 P1 C1 100.0(3) . .
C7 P1 Mo1 110.1(2) . .
C9 P2 Mo1 117.0(2) . .
C8 P2 C9 102.5(3) . .
C8 P2 Mo1 105.7(2) . .
C12 P2 C9 107.6(4) . .
C12 P2 C8 101.2(4) . .
C12 P2 Mo1 120.1(3) . .
Mo1 S2 Mo1 74.82(5) . 3_565
Mo1 S1 Mo1 72.60(7) 2_665 .
Mo1 S1 Mo1 72.60(7) 2_665 3_565
Mo1 S1 Mo1 72.60(7) . 3_565

loop_
_geom_bond_atom_site_label_1
_geom_bond_atom_site_label_2
_geom_bond_distance
_geom_bond_site_symmetry_2
C9 C10 1.406(13) .
C9 P2 1.851(7) .
C1 C2 1.488(10) .
C1 P1 1.834(7) .
C4 C5 1.527(12) .
C4 P1 1.807(7) .
C8 C7 1.530(10) .
C8 P2 1.840(7) .
C7 P1 1.832(7) .
C11 C10 1.550(16) .
C11 O3 1.403(14) .
C2 C3 1.531(10) .
C12 C13 1.512(12) .
C12 P2 1.830(8) .
C6 C5 1.573(16) .
C6 O2 1.74(2) .
C6 O2A 1.39(2) .
C13 C14 1.483(13) .
C14 O4 1.397(17) .
C14 O4A 1.28(3) .
C14 O4B 1.19(3) .
C3 O1 1.343(14) .
C3 O1A 1.21(2) .
Cl2 Mo2 2.474(2) .
Cl2 Mo2 2.474(2) 2
Cl2 Mo2 2.474(2) 3
Cl1 Mo1 2.4910(15) .
Cl3 Mo2 2.4641(16) .
Cl3 Mo2 2.4693(16) 2
Cl3 Mo2 2.4754(16) 6
Cl4 Mo2 2.4281(16) .
Mo1 Mo1 2.7950(8) 2_665
Mo1 Mo1 2.7950(8) 3_565
Mo1 P1 2.5619(16) .
Mo1 P2 2.6299(17) .
Mo1 S2 2.3202(15) 2_665
Mo1 S2 2.2800(15) .
Mo1 S1 2.3606(18) .
Mo2 Cl3 2.4694(16) 3
Mo2 Cl3 2.4753(16) 5
Mo2 Mo2 2.6001(9) 2
Mo2 Mo2 2.6001(9) 3
Mo2 Mo2 2.6070(8) 5
Mo2 Mo2 2.6070(8) 6
S2 Mo1 2.3203(15) 3_565
S1 Mo1 2.3605(18) 2_665
S1 Mo1 2.3606(18) 3_565
